data_4518980
loop_
_publ_author_name
'Zhou, Quan-Quan'
'Zou, You-Quan'
'Kar, Sayan'
'Diskin-Posner, Yael'
'Ben-David, Yehoshoa'
'Milstein, David'

_publ_section_title
;
 Manganese-Pincer-Catalyzed Nitrile Hydration, \a-Deuteration, and
 \a-Deuterated Amide Formation via Metal Ligand Cooperation
;
_journal_issue 16
_journal_name_full 'ACS Catalysis'
_journal_page_first 10239
_journal_page_last 10245
_journal_paper_doi 10.1021/acscatal.1c01748
_journal_volume 11
_journal_year 2021
_chemical_formula_moiety 'C32 H46 F Mn N2 O2 P2'
_chemical_formula_sum 'C32 H46 F Mn N2 O2 P2'
_chemical_formula_weight 626.59
_space_group_crystal_system monoclinic
_space_group_IT_number 14
_space_group_name_Hall '-P 2ybc'
_space_group_name_H-M_alt 'P 1 21/c 1'
_atom_sites_solution_hydrogens geom
_atom_sites_solution_primary dual
_audit_creation_date 2021-06-02
_audit_creation_method
;
Olex2 1.5-alpha
(compiled 2021.05.01 svn.r6f5a8f70 for OlexSys, GUI svn.r6320)
;
_cell_angle_alpha 90
_cell_angle_beta 104.703(2)
_cell_angle_gamma 90
_cell_formula_units_Z 4
_cell_length_a 12.6518(2)
_cell_length_b 15.3285(3)
_cell_length_c 16.7761(4)
_cell_measurement_reflns_used 14180
_cell_measurement_temperature 99.97(11)
_cell_measurement_theta_max 78.9780
_cell_measurement_theta_min 3.5650
_cell_volume 3146.91(11)
_computing_cell_refinement 'CrysAlisPro 1.171.40.69a (Rigaku OD, 2020)'
_computing_data_collection 'CrysAlisPro 1.171.40.69a (Rigaku OD, 2020)'
_computing_data_reduction 'CrysAlisPro 1.171.40.69a (Rigaku OD, 2020)'
_computing_molecular_graphics 'Olex2 1.5-alpha (Dolomanov et al., 2009)'
_computing_publication_material 'Olex2 1.5-alpha (Dolomanov et al., 2009)'
_computing_structure_refinement 'SHELXL 2018/3 (Sheldrick, 2015)'
_computing_structure_solution 'SHELXT  (Sheldrick, 2015)'
_diffrn_ambient_environment N~2~
_diffrn_ambient_temperature 99.97(11)
_diffrn_detector 'Hybrid Pixel Array Detector'
_diffrn_detector_area_resol_mean 5.8140
_diffrn_measured_fraction_theta_full 1.000
_diffrn_measured_fraction_theta_max 1.000
_diffrn_measurement_details
;
List of Runs (angles in degrees, time in seconds):

  # Type    Start    End  Width  t~exp~   \w     \q     \k     \f   Frames
--------------------------------------------------------------------------
  1  \w      4.00 135.00   0.50    1.00    --   45.20  57.00   0.00  262
  2  \w      4.00 135.00   0.50    1.00    --   45.20  57.00 150.00  262
  3  \w      4.00 135.00   0.50    1.00    --   45.20  57.00  90.00  262
  4  \w      1.00 135.00   0.50    1.00    --   45.20  77.00-150.00  268
  5  \w      1.00 135.00   0.50    1.00    --   45.20  77.00  90.00  268
  6  \w    -44.00  90.00   0.50    1.00    --   45.20 -77.00-180.00  268
  7  \w     25.00 193.00   0.50   13.00    --  114.00   0.00-180.00  336
  8  \w    100.00 126.00   0.50   13.00    --  114.00 -75.00 -77.00   52
  9  \w     25.00 160.00   0.50   13.00    --  114.00 -50.00 -90.00  270
 10  \w     25.00  82.00   0.50   13.00    --  114.00 -75.00 -77.00  114
 11  \w    118.00 158.00   0.50   13.00    --  114.00  38.00  30.00   80
 12  \w     59.00 183.00   0.50   13.00    --  114.00  38.00  60.00  248
 13  \w     42.00 137.00   0.50   13.00    --  114.00 -64.00 120.00  190
 14  \w     56.00  85.00   0.50   13.00    --  114.00  38.00  30.00   58
 15  \w     25.00 161.00   0.50   13.00    --  114.00 -82.00 120.00  272
;
_diffrn_measurement_device 'four-circle diffractometer'
_diffrn_measurement_device_type 'XtaLAB AFC12 (RINC): Kappa dual home/near'
_diffrn_measurement_method '\w scans'
_diffrn_orient_matrix_type 'CrysAlisPro convention (1999,Acta A55,543-557)'
_diffrn_orient_matrix_UB_11 -0.0336847000
_diffrn_orient_matrix_UB_12 -0.0809965000
_diffrn_orient_matrix_UB_13 -0.0548468000
_diffrn_orient_matrix_UB_21 -0.1211628000
_diffrn_orient_matrix_UB_22 0.0199754000
_diffrn_orient_matrix_UB_23 -0.0061729000
_diffrn_orient_matrix_UB_31 -0.0056796000
_diffrn_orient_matrix_UB_32 0.0560164000
_diffrn_orient_matrix_UB_33 -0.0772719000
_diffrn_radiation_monochromator mirror
_diffrn_radiation_probe x-ray
_diffrn_radiation_type 'Cu K\a'
_diffrn_radiation_wavelength 1.54184
_diffrn_reflns_av_R_equivalents 0.0643
_diffrn_reflns_av_unetI/netI 0.0427
_diffrn_reflns_Laue_measured_fraction_full 1.000
_diffrn_reflns_Laue_measured_fraction_max 1.000
_diffrn_reflns_limit_h_max 15
_diffrn_reflns_limit_h_min -14
_diffrn_reflns_limit_k_max 19
_diffrn_reflns_limit_k_min -17
_diffrn_reflns_limit_l_max 20
_diffrn_reflns_limit_l_min -20
_diffrn_reflns_number 27152
_diffrn_reflns_point_group_measured_fraction_full 1.000
_diffrn_reflns_point_group_measured_fraction_max 1.000
_diffrn_reflns_theta_full 67.684
_diffrn_reflns_theta_max 74.501
_diffrn_reflns_theta_min 3.612
_diffrn_source 'micro-focus sealed X-ray tube'
_diffrn_source_type 'Rigaku (Cu) X-ray Source'
_exptl_absorpt_coefficient_mu 4.667
_exptl_absorpt_correction_T_max 1.000
_exptl_absorpt_correction_T_min 0.793
_exptl_absorpt_correction_type gaussian
_exptl_absorpt_process_details
;
CrysAlisPro 1.171.40.69a (Rigaku Oxford Diffraction, 2020)
Numerical absorption correction based on gaussian integration over
			a multifaceted crystal model
Empirical absorption correction using spherical harmonics,
 implemented in SCALE3 ABSPACK scaling algorithm.
;
_exptl_crystal_colour orange
_exptl_crystal_colour_primary orange
_exptl_crystal_density_diffrn 1.323
_exptl_crystal_description prism
_exptl_crystal_F_000 1328
_exptl_crystal_size_max 0.157
_exptl_crystal_size_mid 0.057
_exptl_crystal_size_min 0.036
_refine_diff_density_max 0.879
_refine_diff_density_min -0.640
_refine_diff_density_rms 0.067
_refine_ls_extinction_method none
_refine_ls_goodness_of_fit_ref 1.048
_refine_ls_hydrogen_treatment constr
_refine_ls_matrix_type full
_refine_ls_number_parameters 373
_refine_ls_number_reflns 6430
_refine_ls_number_restraints 0
_refine_ls_restrained_S_all 1.048
_refine_ls_R_factor_all 0.0421
_refine_ls_R_factor_gt 0.0388
_refine_ls_shift/su_max 0.001
_refine_ls_shift/su_mean 0.000
_refine_ls_structure_factor_coef Fsqd
_refine_ls_weighting_details 'w=1/[\s^2^(Fo^2^)+(0.0610P)^2^+1.1535P] where P=(Fo^2^+2Fc^2^)/3'
_refine_ls_weighting_scheme calc
_refine_ls_wR_factor_gt 0.1030
_refine_ls_wR_factor_ref 0.1051
_reflns_Friedel_coverage 0.000
_reflns_number_gt 5900
_reflns_number_total 6430
_reflns_threshold_expression 'I > 2\s(I)'
_cod_data_source_file cs1c01748_si_004.cif
_cod_data_source_block m2280
_cod_original_cell_volume 3146.90(12)
_cod_database_code 4518980
_shelx_shelxl_version_number 2018/3
_chemical_oxdiff_formula C25H27F1N2O2P2Mn
_chemical_oxdiff_usercomment 'Quan Quan'
_shelx_space_group_comment
;
The symmetry employed for this shelxl refinement is uniquely defined
by the following loop, which should always be used as a source of
symmetry information in preference to the above space-group names.
They are only intended as comments.
;
_reflns_odcompleteness_completeness 99.93
_reflns_odcompleteness_iscentric 1
_reflns_odcompleteness_theta 74.33
_olex2_refinement_description
;
1. Fixed Uiso
 At 1.2 times of:
  All C(H) groups, All C(H,H) groups
 At 1.5 times of:
  All C(H,H,H) groups
2.a Ternary CH refined with riding coordinates:
 C1(H1)
2.b Secondary CH2 refined with riding coordinates:
 C7(H7A,H7B)
2.c Aromatic/amide H refined with riding coordinates:
 C3(H3), C4(H4), C5(H5), C26(H26), C28(H28), C29(H29), C30(H30)
2.d Idealised Me refined as rotating group:
 C9(H9A,H9B,H9C), C10(H10A,H10B,H10C), C11(H11A,H11B,H11C), C13(H13A,H13B,
 H13C), C14(H14A,H14B,H14C), C15(H15A,H15B,H15C), C17(H17A,H17B,H17C), C18(H18A,
 H18B,H18C), C19(H19A,H19B,H19C), C21(H21A,H21B,H21C), C22(H22A,H22B,H22C),
 C23(H23A,H23B,H23C)
;
_olex2_submission_special_instructions 'No special instructions were received'
_oxdiff_exptl_absorpt_empirical_details
;
Empirical correction (ABSPACK) includes:
- Absorption correction using spherical harmonics
- Frame scaling
;
_oxdiff_exptl_absorpt_empirical_full_max 2.511
_oxdiff_exptl_absorpt_empirical_full_min 0.593

loop_
_space_group_symop_operation_xyz
'x, y, z'
'-x, y+1/2, -z+1/2'
'-x, -y, -z'
'x, -y-1/2, z-1/2'

loop_
_atom_site_label
_atom_site_type_symbol
_atom_site_fract_x
_atom_site_fract_y
_atom_site_fract_z
_atom_site_U_iso_or_equiv
_atom_site_adp_type
_atom_site_occupancy
_atom_site_site_symmetry_order
_atom_site_calc_flag
_atom_site_refinement_flags_posn
_atom_site_refinement_flags_adp
_atom_site_refinement_flags_occupancy
_atom_site_disorder_assembly
_atom_site_disorder_group
Mn1 Mn 0.69004(2) 0.46412(2) 0.79372(2) 0.01209(9) Uani 1 1 d . . . . .
P1 P 0.86903(3) 0.43662(3) 0.79371(3) 0.01404(11) Uani 1 1 d . . . . .
P2 P 0.50091(3) 0.46955(3) 0.75575(3) 0.01336(11) Uani 1 1 d . . . . .
F1 F 0.92642(13) 0.59453(11) 0.42914(9) 0.0423(4) Uani 1 1 d . . . . .
O1 O 0.70771(14) 0.58767(12) 0.93069(10) 0.0343(4) Uani 1 1 d . . . . .
O2 O 0.70154(12) 0.32430(11) 0.91538(10) 0.0286(3) Uani 1 1 d . . . . .
N1 N 0.65868(12) 0.38433(10) 0.69163(9) 0.0139(3) Uani 1 1 d . . . . .
N2 N 0.71447(12) 0.55501(10) 0.71079(10) 0.0168(3) Uani 1 1 d . . . . .
C1 C 0.82978(14) 0.43988(13) 0.67890(11) 0.0169(4) Uani 1 1 d . . . . .
H1 H 0.890643 0.431672 0.653325 0.020 Uiso 1 1 calc R U . . .
C2 C 0.73600(15) 0.37873(12) 0.64884(11) 0.0160(3) Uani 1 1 d . . . . .
C3 C 0.72249(16) 0.32514(13) 0.58031(12) 0.0201(4) Uani 1 1 d . . . . .
H3 H 0.776217 0.322028 0.551491 0.024 Uiso 1 1 calc R U . . .
C4 C 0.62765(16) 0.27635(13) 0.55556(12) 0.0214(4) Uani 1 1 d . . . . .
H4 H 0.618362 0.237968 0.511388 0.026 Uiso 1 1 calc R U . . .
C5 C 0.54669(15) 0.28532(13) 0.59730(12) 0.0199(4) Uani 1 1 d . . . . .
H5 H 0.481752 0.254182 0.580403 0.024 Uiso 1 1 calc R U . . .
C6 C 0.56322(14) 0.34084(12) 0.66417(11) 0.0156(3) Uani 1 1 d . . . . .
C7 C 0.47660(14) 0.35984(12) 0.70823(11) 0.0160(3) Uani 1 1 d . . . . .
H7A H 0.478634 0.316246 0.750510 0.019 Uiso 1 1 calc R U . . .
H7B H 0.405097 0.357886 0.669652 0.019 Uiso 1 1 calc R U . . .
C8 C 0.98172(15) 0.52300(13) 0.82429(12) 0.0195(4) Uani 1 1 d . . . . .
C9 C 1.06771(16) 0.49983(15) 0.90396(13) 0.0239(4) Uani 1 1 d . . . . .
H9A H 1.031947 0.486703 0.946611 0.036 Uiso 1 1 calc R U . . .
H9B H 1.116238 0.548374 0.920598 0.036 Uiso 1 1 calc R U . . .
H9C H 1.108712 0.449920 0.894468 0.036 Uiso 1 1 calc R U . . .
C10 C 1.03996(16) 0.53633(14) 0.75562(13) 0.0231(4) Uani 1 1 d . . . . .
H10A H 1.062444 0.480819 0.739114 0.035 Uiso 1 1 calc R U . . .
H10B H 1.102952 0.572682 0.775396 0.035 Uiso 1 1 calc R U . . .
H10C H 0.990997 0.563842 0.709271 0.035 Uiso 1 1 calc R U . . .
C11 C 0.93095(16) 0.61015(14) 0.84186(14) 0.0256(4) Uani 1 1 d . . . . .
H11A H 0.874134 0.626812 0.794584 0.038 Uiso 1 1 calc R U . . .
H11B H 0.986345 0.654480 0.853388 0.038 Uiso 1 1 calc R U . . .
H11C H 0.900774 0.603378 0.888544 0.038 Uiso 1 1 calc R U . . .
C12 C 0.93212(15) 0.32499(13) 0.82190(12) 0.0190(4) Uani 1 1 d . . . . .
C13 C 1.03232(16) 0.30848(14) 0.78799(13) 0.0252(4) Uani 1 1 d . . . . .
H13A H 1.012450 0.316301 0.729296 0.038 Uiso 1 1 calc R U . . .
H13B H 1.057892 0.249919 0.800880 0.038 Uiso 1 1 calc R U . . .
H13C H 1.089212 0.348888 0.812620 0.038 Uiso 1 1 calc R U . . .
C14 C 0.96253(16) 0.31344(15) 0.91653(13) 0.0250(4) Uani 1 1 d . . . . .
H14A H 1.028315 0.345261 0.940386 0.038 Uiso 1 1 calc R U . . .
H14B H 0.973885 0.252680 0.929830 0.038 Uiso 1 1 calc R U . . .
H14C H 0.904286 0.335210 0.938151 0.038 Uiso 1 1 calc R U . . .
C15 C 0.84819(16) 0.25365(13) 0.78543(13) 0.0223(4) Uani 1 1 d . . . . .
H15A H 0.780388 0.266047 0.798923 0.034 Uiso 1 1 calc R U . . .
H15B H 0.875241 0.198029 0.808001 0.034 Uiso 1 1 calc R U . . .
H15C H 0.836563 0.252363 0.726628 0.034 Uiso 1 1 calc R U . . .
C16 C 0.41597(15) 0.46461(13) 0.83400(12) 0.0179(4) Uani 1 1 d . . . . .
C17 C 0.39558(17) 0.55692(14) 0.86208(13) 0.0242(4) Uani 1 1 d . . . . .
H17A H 0.464013 0.586985 0.880460 0.036 Uiso 1 1 calc R U . . .
H17B H 0.360609 0.553404 0.906506 0.036 Uiso 1 1 calc R U . . .
H17C H 0.349360 0.588139 0.816845 0.036 Uiso 1 1 calc R U . . .
C18 C 0.47909(15) 0.41429(14) 0.91047(12) 0.0215(4) Uani 1 1 d . . . . .
H18A H 0.494305 0.356329 0.894746 0.032 Uiso 1 1 calc R U . . .
H18B H 0.435888 0.411256 0.949879 0.032 Uiso 1 1 calc R U . . .
H18C H 0.546548 0.443817 0.934576 0.032 Uiso 1 1 calc R U . . .
C19 C 0.30724(15) 0.41621(15) 0.80165(13) 0.0245(4) Uani 1 1 d . . . . .
H19A H 0.265553 0.444409 0.752612 0.037 Uiso 1 1 calc R U . . .
H19B H 0.266695 0.417075 0.842874 0.037 Uiso 1 1 calc R U . . .
H19C H 0.321504 0.356894 0.789254 0.037 Uiso 1 1 calc R U . . .
C20 C 0.43303(15) 0.54833(13) 0.67108(12) 0.0189(4) Uani 1 1 d . . . . .
C21 C 0.30777(16) 0.54778(15) 0.64633(13) 0.0249(4) Uani 1 1 d . . . . .
H21A H 0.282150 0.489627 0.631307 0.037 Uiso 1 1 calc R U . . .
H21B H 0.281839 0.586109 0.600253 0.037 Uiso 1 1 calc R U . . .
H21C H 0.280891 0.567241 0.691912 0.037 Uiso 1 1 calc R U . . .
C22 C 0.47490(17) 0.64053(13) 0.69834(13) 0.0230(4) Uani 1 1 d . . . . .
H22A H 0.450644 0.657202 0.745941 0.034 Uiso 1 1 calc R U . . .
H22B H 0.446891 0.680997 0.654382 0.034 Uiso 1 1 calc R U . . .
H22C H 0.553315 0.640947 0.711717 0.034 Uiso 1 1 calc R U . . .
C23 C 0.47091(17) 0.52408(13) 0.59372(12) 0.0212(4) Uani 1 1 d . . . . .
H23A H 0.549292 0.522312 0.607141 0.032 Uiso 1 1 calc R U . . .
H23B H 0.444839 0.566931 0.551585 0.032 Uiso 1 1 calc R U . . .
H23C H 0.442217 0.467853 0.574173 0.032 Uiso 1 1 calc R U . . .
C24 C 0.77542(15) 0.53221(12) 0.66510(12) 0.0173(4) Uani 1 1 d . . . . .
C25 C 0.79073(15) 0.58753(13) 0.59536(12) 0.0195(4) Uani 1 1 d . . . . .
C26 C 0.85546(17) 0.56333(14) 0.54269(12) 0.0236(4) Uani 1 1 d . . . . .
H26 H 0.893119 0.510634 0.549937 0.028 Uiso 1 1 calc R U . . .
C27 C 0.86229(17) 0.61957(16) 0.47945(13) 0.0273(4) Uani 1 1 d . . . . .
C28 C 0.80914(18) 0.69762(16) 0.46480(13) 0.0297(5) Uani 1 1 d . . . . .
H28 H 0.815065 0.733100 0.421177 0.036 Uiso 1 1 calc R U . . .
C29 C 0.74566(17) 0.72203(15) 0.51782(14) 0.0284(5) Uani 1 1 d . . . . .
H29 H 0.709295 0.775304 0.510217 0.034 Uiso 1 1 calc R U . . .
C30 C 0.73599(16) 0.66789(14) 0.58184(13) 0.0241(4) Uani 1 1 d . . . . .
H30 H 0.692629 0.685079 0.616266 0.029 Uiso 1 1 calc R U . . .
C31 C 0.70416(16) 0.54065(13) 0.87554(13) 0.0205(4) Uani 1 1 d . . . . .
C32 C 0.69145(14) 0.37899(13) 0.86591(12) 0.0185(4) Uani 1 1 d . . . . .

loop_
_atom_site_aniso_label
_atom_site_aniso_U_11
_atom_site_aniso_U_22
_atom_site_aniso_U_33
_atom_site_aniso_U_23
_atom_site_aniso_U_13
_atom_site_aniso_U_12
Mn1 0.01376(15) 0.01312(16) 0.01140(15) -0.00035(10) 0.00694(10) 0.00034(9)
P1 0.0139(2) 0.0156(2) 0.0146(2) 0.00121(16) 0.00719(15) 0.00097(16)
P2 0.0141(2) 0.0146(2) 0.0129(2) -0.00093(15) 0.00618(16) 0.00157(15)
F1 0.0547(9) 0.0530(9) 0.0285(7) 0.0066(6) 0.0277(6) -0.0054(7)
O1 0.0388(8) 0.0367(9) 0.0319(9) -0.0208(7) 0.0173(7) -0.0087(7)
O2 0.0274(7) 0.0338(8) 0.0296(8) 0.0185(7) 0.0163(6) 0.0072(6)
N1 0.0161(7) 0.0140(7) 0.0128(7) 0.0008(6) 0.0062(5) 0.0020(6)
N2 0.0184(7) 0.0151(7) 0.0174(8) 0.0007(6) 0.0054(6) -0.0011(6)
C1 0.0173(8) 0.0188(9) 0.0174(9) 0.0017(7) 0.0095(7) 0.0020(7)
C2 0.0198(8) 0.0162(9) 0.0141(8) 0.0029(7) 0.0083(6) 0.0045(7)
C3 0.0242(9) 0.0227(9) 0.0162(9) 0.0004(7) 0.0102(7) 0.0055(7)
C4 0.0287(9) 0.0219(10) 0.0146(8) -0.0024(7) 0.0074(7) 0.0040(8)
C5 0.0218(9) 0.0187(9) 0.0196(9) -0.0025(7) 0.0060(7) 0.0006(7)
C6 0.0175(8) 0.0155(9) 0.0144(8) 0.0011(7) 0.0053(6) 0.0027(6)
C7 0.0171(8) 0.0159(9) 0.0161(8) -0.0025(7) 0.0064(7) -0.0011(6)
C8 0.0172(8) 0.0217(9) 0.0215(10) 0.0002(7) 0.0084(7) -0.0026(7)
C9 0.0195(9) 0.0311(11) 0.0216(10) -0.0014(8) 0.0061(7) -0.0027(8)
C10 0.0190(9) 0.0282(11) 0.0243(10) 0.0029(8) 0.0098(8) -0.0047(7)
C11 0.0219(9) 0.0212(10) 0.0343(11) -0.0044(8) 0.0081(8) -0.0060(8)
C12 0.0188(8) 0.0179(9) 0.0216(9) 0.0037(7) 0.0076(7) 0.0053(7)
C13 0.0219(9) 0.0269(11) 0.0295(11) 0.0030(8) 0.0117(8) 0.0069(8)
C14 0.0231(9) 0.0278(11) 0.0237(10) 0.0084(8) 0.0050(7) 0.0044(8)
C15 0.0240(9) 0.0147(9) 0.0289(10) 0.0025(8) 0.0079(8) 0.0043(7)
C16 0.0152(8) 0.0233(10) 0.0183(9) -0.0013(7) 0.0097(7) 0.0010(7)
C17 0.0248(9) 0.0281(11) 0.0223(10) -0.0043(8) 0.0110(8) 0.0045(8)
C18 0.0212(9) 0.0298(10) 0.0172(9) 0.0018(8) 0.0118(7) 0.0004(8)
C19 0.0165(8) 0.0334(11) 0.0267(10) -0.0014(8) 0.0112(7) -0.0024(8)
C20 0.0196(9) 0.0203(9) 0.0168(9) 0.0001(7) 0.0047(7) 0.0048(7)
C21 0.0211(9) 0.0310(11) 0.0216(10) -0.0001(8) 0.0038(7) 0.0073(8)
C22 0.0278(9) 0.0180(9) 0.0248(10) 0.0013(8) 0.0096(8) 0.0058(8)
C23 0.0248(9) 0.0225(10) 0.0162(9) 0.0027(7) 0.0052(7) 0.0069(7)
C24 0.0180(8) 0.0165(9) 0.0182(9) 0.0024(7) 0.0060(7) -0.0013(6)
C25 0.0196(8) 0.0213(9) 0.0175(9) 0.0028(7) 0.0044(7) -0.0043(7)
C26 0.0280(10) 0.0271(10) 0.0173(9) 0.0027(8) 0.0085(8) -0.0030(8)
C27 0.0298(10) 0.0374(12) 0.0170(9) -0.0007(9) 0.0102(8) -0.0110(9)
C28 0.0305(10) 0.0348(12) 0.0201(10) 0.0107(9) -0.0003(8) -0.0142(9)
C29 0.0270(10) 0.0255(11) 0.0297(11) 0.0111(9) 0.0016(8) -0.0063(8)
C30 0.0223(9) 0.0249(10) 0.0250(10) 0.0066(8) 0.0056(8) -0.0020(8)
C31 0.0181(9) 0.0237(10) 0.0221(10) -0.0011(7) 0.0094(7) -0.0029(7)
C32 0.0133(7) 0.0242(10) 0.0204(9) -0.0015(8) 0.0088(7) -0.0002(7)

loop_
_atom_type_symbol
_atom_type_description
_atom_type_scat_dispersion_real
_atom_type_scat_dispersion_imag
_atom_type_scat_source
C C 0.0181 0.0091 'International Tables Vol C Tables 4.2.6.8 and 6.1.1.4'
H H 0.0000 0.0000 'International Tables Vol C Tables 4.2.6.8 and 6.1.1.4'
F F 0.0727 0.0534 'International Tables Vol C Tables 4.2.6.8 and 6.1.1.4'
Mn Mn -0.5299 2.8052 'International Tables Vol C Tables 4.2.6.8 and 6.1.1.4'
N N 0.0311 0.0180 'International Tables Vol C Tables 4.2.6.8 and 6.1.1.4'
O O 0.0492 0.0322 'International Tables Vol C Tables 4.2.6.8 and 6.1.1.4'
P P 0.2955 0.4335 'International Tables Vol C Tables 4.2.6.8 and 6.1.1.4'

loop_
_exptl_crystal_face_index_h
_exptl_crystal_face_index_k
_exptl_crystal_face_index_l
_exptl_crystal_face_perp_dist
-8 2 5 0.0148
8 -2 -6 0.0188
-1 -6 -8 0.0114
0 5 9 0.0443
0 9 -4 0.0509
0 -9 4 0.0979
3 -7 -7 0.0127
5 3 5 0.0319
-5 -3 -6 0.0114

loop_
_geom_angle_atom_site_label_1
_geom_angle_atom_site_label_2
_geom_angle_atom_site_label_3
_geom_angle
_geom_angle_site_symmetry_1
_geom_angle_site_symmetry_3
_geom_angle_publ_flag
P1 Mn1 P2 162.48(2) . . ?
N1 Mn1 P1 82.71(4) . . ?
N1 Mn1 P2 79.93(4) . . ?
N2 Mn1 P1 78.84(5) . . ?
N2 Mn1 P2 96.45(5) . . ?
N2 Mn1 N1 82.50(6) . . ?
C31 Mn1 P1 102.38(6) . . ?
C31 Mn1 P2 94.75(6) . . ?
C31 Mn1 N1 173.32(8) . . ?
C31 Mn1 N2 94.17(8) . . ?
C32 Mn1 P1 91.48(6) . . ?
C32 Mn1 P2 92.57(6) . . ?
C32 Mn1 N1 95.58(8) . . ?
C32 Mn1 N2 170.29(7) . . ?
C32 Mn1 C31 88.67(9) . . ?
C1 P1 Mn1 89.49(6) . . ?
C1 P1 C8 104.06(9) . . ?
C1 P1 C12 105.47(9) . . ?
C8 P1 Mn1 122.53(6) . . ?
C12 P1 Mn1 121.11(6) . . ?
C12 P1 C8 108.60(9) . . ?
C7 P2 Mn1 97.63(6) . . ?
C7 P2 C16 101.54(8) . . ?
C7 P2 C20 105.16(9) . . ?
C16 P2 Mn1 122.37(6) . . ?
C20 P2 Mn1 117.96(6) . . ?
C20 P2 C16 108.38(8) . . ?
C2 N1 Mn1 117.74(12) . . ?
C6 N1 Mn1 122.84(12) . . ?
C6 N1 C2 119.36(16) . . ?
C24 N2 Mn1 116.34(13) . . ?
P1 C1 H1 114.6 . . ?
C2 C1 P1 108.18(12) . . ?
C2 C1 H1 114.6 . . ?
C2 C1 C24 103.63(14) . . ?
C24 C1 P1 99.72(12) . . ?
C24 C1 H1 114.6 . . ?
N1 C2 C1 113.54(16) . . ?
N1 C2 C3 121.51(17) . . ?
C3 C2 C1 124.80(16) . . ?
C2 C3 H3 120.6 . . ?
C4 C3 C2 118.89(17) . . ?
C4 C3 H3 120.6 . . ?
C3 C4 H4 120.3 . . ?
C3 C4 C5 119.33(18) . . ?
C5 C4 H4 120.3 . . ?
C4 C5 H5 120.3 . . ?
C6 C5 C4 119.49(18) . . ?
C6 C5 H5 120.3 . . ?
N1 C6 C5 121.19(16) . . ?
N1 C6 C7 115.96(15) . . ?
C5 C6 C7 122.80(17) . . ?
P2 C7 H7A 109.9 . . ?
P2 C7 H7B 109.9 . . ?
C6 C7 P2 109.05(12) . . ?
C6 C7 H7A 109.9 . . ?
C6 C7 H7B 109.9 . . ?
H7A C7 H7B 108.3 . . ?
C9 C8 P1 112.80(14) . . ?
C9 C8 C11 105.75(17) . . ?
C10 C8 P1 110.97(14) . . ?
C10 C8 C9 108.41(16) . . ?
C10 C8 C11 109.36(17) . . ?
C11 C8 P1 109.37(13) . . ?
C8 C9 H9A 109.5 . . ?
C8 C9 H9B 109.5 . . ?
C8 C9 H9C 109.5 . . ?
H9A C9 H9B 109.5 . . ?
H9A C9 H9C 109.5 . . ?
H9B C9 H9C 109.5 . . ?
C8 C10 H10A 109.5 . . ?
C8 C10 H10B 109.5 . . ?
C8 C10 H10C 109.5 . . ?
H10A C10 H10B 109.5 . . ?
H10A C10 H10C 109.5 . . ?
H10B C10 H10C 109.5 . . ?
C8 C11 H11A 109.5 . . ?
C8 C11 H11B 109.5 . . ?
C8 C11 H11C 109.5 . . ?
H11A C11 H11B 109.5 . . ?
H11A C11 H11C 109.5 . . ?
H11B C11 H11C 109.5 . . ?
C13 C12 P1 113.01(14) . . ?
C13 C12 C14 110.34(16) . . ?
C13 C12 C15 106.66(16) . . ?
C14 C12 P1 109.80(14) . . ?
C15 C12 P1 109.74(12) . . ?
C15 C12 C14 107.07(16) . . ?
C12 C13 H13A 109.5 . . ?
C12 C13 H13B 109.5 . . ?
C12 C13 H13C 109.5 . . ?
H13A C13 H13B 109.5 . . ?
H13A C13 H13C 109.5 . . ?
H13B C13 H13C 109.5 . . ?
C12 C14 H14A 109.5 . . ?
C12 C14 H14B 109.5 . . ?
C12 C14 H14C 109.5 . . ?
H14A C14 H14B 109.5 . . ?
H14A C14 H14C 109.5 . . ?
H14B C14 H14C 109.5 . . ?
C12 C15 H15A 109.5 . . ?
C12 C15 H15B 109.5 . . ?
C12 C15 H15C 109.5 . . ?
H15A C15 H15B 109.5 . . ?
H15A C15 H15C 109.5 . . ?
H15B C15 H15C 109.5 . . ?
C17 C16 P2 110.16(13) . . ?
C17 C16 C18 107.41(16) . . ?
C17 C16 C19 110.42(16) . . ?
C18 C16 P2 109.40(12) . . ?
C19 C16 P2 112.88(13) . . ?
C19 C16 C18 106.37(16) . . ?
C16 C17 H17A 109.5 . . ?
C16 C17 H17B 109.5 . . ?
C16 C17 H17C 109.5 . . ?
H17A C17 H17B 109.5 . . ?
H17A C17 H17C 109.5 . . ?
H17B C17 H17C 109.5 . . ?
C16 C18 H18A 109.5 . . ?
C16 C18 H18B 109.5 . . ?
C16 C18 H18C 109.5 . . ?
H18A C18 H18B 109.5 . . ?
H18A C18 H18C 109.5 . . ?
H18B C18 H18C 109.5 . . ?
C16 C19 H19A 109.5 . . ?
C16 C19 H19B 109.5 . . ?
C16 C19 H19C 109.5 . . ?
H19A C19 H19B 109.5 . . ?
H19A C19 H19C 109.5 . . ?
H19B C19 H19C 109.5 . . ?
C21 C20 P2 116.11(14) . . ?
C21 C20 C22 109.89(16) . . ?
C21 C20 C23 106.97(16) . . ?
C22 C20 P2 107.83(13) . . ?
C22 C20 C23 108.38(16) . . ?
C23 C20 P2 107.40(12) . . ?
C20 C21 H21A 109.5 . . ?
C20 C21 H21B 109.5 . . ?
C20 C21 H21C 109.5 . . ?
H21A C21 H21B 109.5 . . ?
H21A C21 H21C 109.5 . . ?
H21B C21 H21C 109.5 . . ?
C20 C22 H22A 109.5 . . ?
C20 C22 H22B 109.5 . . ?
C20 C22 H22C 109.5 . . ?
H22A C22 H22B 109.5 . . ?
H22A C22 H22C 109.5 . . ?
H22B C22 H22C 109.5 . . ?
C20 C23 H23A 109.5 . . ?
C20 C23 H23B 109.5 . . ?
C20 C23 H23C 109.5 . . ?
H23A C23 H23B 109.5 . . ?
H23A C23 H23C 109.5 . . ?
H23B C23 H23C 109.5 . . ?
N2 C24 C1 118.18(16) . . ?
N2 C24 C25 122.43(17) . . ?
C25 C24 C1 119.25(16) . . ?
C26 C25 C24 123.80(18) . . ?
C26 C25 C30 118.35(18) . . ?
C30 C25 C24 117.85(18) . . ?
C25 C26 H26 120.7 . . ?
C27 C26 C25 118.6(2) . . ?
C27 C26 H26 120.7 . . ?
F1 C27 C26 117.4(2) . . ?
C28 C27 F1 118.57(19) . . ?
C28 C27 C26 124.0(2) . . ?
C27 C28 H28 121.3 . . ?
C27 C28 C29 117.30(19) . . ?
C29 C28 H28 121.3 . . ?
C28 C29 H29 119.6 . . ?
C30 C29 C28 120.8(2) . . ?
C30 C29 H29 119.6 . . ?
C25 C30 H30 119.5 . . ?
C29 C30 C25 120.9(2) . . ?
C29 C30 H30 119.5 . . ?
O1 C31 Mn1 175.30(18) . . ?
O2 C32 Mn1 174.41(16) . . ?

loop_
_geom_bond_atom_site_label_1
_geom_bond_atom_site_label_2
_geom_bond_distance
_geom_bond_site_symmetry_2
_geom_bond_publ_flag
Mn1 P1 2.3035(5) . ?
Mn1 P2 2.3161(5) . ?
Mn1 N1 2.0596(15) . ?
Mn1 N2 2.0470(16) . ?
Mn1 C31 1.780(2) . ?
Mn1 C32 1.777(2) . ?
P1 C1 1.8637(19) . ?
P1 C8 1.918(2) . ?
P1 C12 1.8966(19) . ?
P2 C7 1.8531(19) . ?
P2 C16 1.8973(19) . ?
P2 C20 1.896(2) . ?
F1 C27 1.366(3) . ?
O1 C31 1.165(3) . ?
O2 C32 1.164(3) . ?
N1 C2 1.355(2) . ?
N1 C6 1.354(2) . ?
N2 C24 1.267(3) . ?
C1 H1 0.9800 . ?
C1 C2 1.496(3) . ?
C1 C24 1.565(3) . ?
C2 C3 1.388(3) . ?
C3 H3 0.9300 . ?
C3 C4 1.385(3) . ?
C4 H4 0.9300 . ?
C4 C5 1.387(3) . ?
C5 H5 0.9300 . ?
C5 C6 1.381(3) . ?
C6 C7 1.498(2) . ?
C7 H7A 0.9700 . ?
C7 H7B 0.9700 . ?
C8 C9 1.536(3) . ?
C8 C10 1.531(3) . ?
C8 C11 1.543(3) . ?
C9 H9A 0.9600 . ?
C9 H9B 0.9600 . ?
C9 H9C 0.9600 . ?
C10 H10A 0.9600 . ?
C10 H10B 0.9600 . ?
C10 H10C 0.9600 . ?
C11 H11A 0.9600 . ?
C11 H11B 0.9600 . ?
C11 H11C 0.9600 . ?
C12 C13 1.536(2) . ?
C12 C14 1.546(3) . ?
C12 C15 1.539(3) . ?
C13 H13A 0.9600 . ?
C13 H13B 0.9600 . ?
C13 H13C 0.9600 . ?
C14 H14A 0.9600 . ?
C14 H14B 0.9600 . ?
C14 H14C 0.9600 . ?
C15 H15A 0.9600 . ?
C15 H15B 0.9600 . ?
C15 H15C 0.9600 . ?
C16 C17 1.534(3) . ?
C16 C18 1.536(3) . ?
C16 C19 1.536(3) . ?
C17 H17A 0.9600 . ?
C17 H17B 0.9600 . ?
C17 H17C 0.9600 . ?
C18 H18A 0.9600 . ?
C18 H18B 0.9600 . ?
C18 H18C 0.9600 . ?
C19 H19A 0.9600 . ?
C19 H19B 0.9600 . ?
C19 H19C 0.9600 . ?
C20 C21 1.533(3) . ?
C20 C22 1.537(3) . ?
C20 C23 1.539(3) . ?
C21 H21A 0.9600 . ?
C21 H21B 0.9600 . ?
C21 H21C 0.9600 . ?
C22 H22A 0.9600 . ?
C22 H22B 0.9600 . ?
C22 H22C 0.9600 . ?
C23 H23A 0.9600 . ?
C23 H23B 0.9600 . ?
C23 H23C 0.9600 . ?
C24 C25 1.497(3) . ?
C25 C26 1.399(3) . ?
C25 C30 1.403(3) . ?
C26 H26 0.9300 . ?
C26 C27 1.387(3) . ?
C27 C28 1.364(3) . ?
C28 H28 0.9300 . ?
C28 C29 1.392(3) . ?
C29 H29 0.9300 . ?
C29 C30 1.387(3) . ?
C30 H30 0.9300 . ?

loop_
_geom_torsion_atom_site_label_1
_geom_torsion_atom_site_label_2
_geom_torsion_atom_site_label_3
_geom_torsion_atom_site_label_4
_geom_torsion
_geom_torsion_site_symmetry_1
_geom_torsion_site_symmetry_2
_geom_torsion_site_symmetry_3
_geom_torsion_site_symmetry_4
_geom_torsion_publ_flag
Mn1 P1 C1 C2 -52.50(12) . . . . ?
Mn1 P1 C1 C24 55.43(10) . . . . ?
Mn1 P1 C12 C13 158.20(12) . . . . ?
Mn1 P1 C12 C14 -78.13(14) . . . . ?
Mn1 P1 C12 C15 39.30(15) . . . . ?
Mn1 P2 C7 C6 -36.94(13) . . . . ?
Mn1 P2 C16 C17 90.49(14) . . . . ?
Mn1 P2 C16 C18 -27.36(16) . . . . ?
Mn1 P2 C16 C19 -145.58(12) . . . . ?
Mn1 P2 C20 C21 178.30(12) . . . . ?
Mn1 P2 C20 C22 -57.94(14) . . . . ?
Mn1 P2 C20 C23 58.68(15) . . . . ?
Mn1 N1 C2 C1 -5.7(2) . . . . ?
Mn1 N1 C2 C3 178.66(14) . . . . ?
Mn1 N1 C6 C5 -177.52(14) . . . . ?
Mn1 N1 C6 C7 5.0(2) . . . . ?
Mn1 N2 C24 C1 -2.8(2) . . . . ?
Mn1 N2 C24 C25 172.93(13) . . . . ?
P1 C1 C2 N1 43.52(18) . . . . ?
P1 C1 C2 C3 -141.04(16) . . . . ?
P1 C1 C24 N2 -41.13(19) . . . . ?
P1 C1 C24 C25 143.04(15) . . . . ?
F1 C27 C28 C29 -179.06(19) . . . . ?
N1 C2 C3 C4 -0.1(3) . . . . ?
N1 C6 C7 P2 24.7(2) . . . . ?
N2 C24 C25 C26 -178.51(19) . . . . ?
N2 C24 C25 C30 0.9(3) . . . . ?
C1 P1 C12 C13 59.21(16) . . . . ?
C1 P1 C12 C14 -177.12(13) . . . . ?
C1 P1 C12 C15 -59.69(15) . . . . ?
C1 C2 C3 C4 -175.20(18) . . . . ?
C1 C24 C25 C26 -2.9(3) . . . . ?
C1 C24 C25 C30 176.53(17) . . . . ?
C2 N1 C6 C5 5.3(3) . . . . ?
C2 N1 C6 C7 -172.10(16) . . . . ?
C2 C1 C24 N2 70.4(2) . . . . ?
C2 C1 C24 C25 -105.41(18) . . . . ?
C2 C3 C4 C5 3.0(3) . . . . ?
C3 C4 C5 C6 -1.8(3) . . . . ?
C4 C5 C6 N1 -2.4(3) . . . . ?
C4 C5 C6 C7 174.82(18) . . . . ?
C5 C6 C7 P2 -152.74(16) . . . . ?
C6 N1 C2 C1 171.55(15) . . . . ?
C6 N1 C2 C3 -4.1(3) . . . . ?
C7 P2 C16 C17 -162.66(14) . . . . ?
C7 P2 C16 C18 79.49(14) . . . . ?
C7 P2 C16 C19 -38.73(16) . . . . ?
C7 P2 C20 C21 70.87(16) . . . . ?
C7 P2 C20 C22 -165.38(12) . . . . ?
C7 P2 C20 C23 -48.76(15) . . . . ?
C8 P1 C1 C2 -176.02(12) . . . . ?
C8 P1 C1 C24 -68.08(12) . . . . ?
C8 P1 C12 C13 -51.84(16) . . . . ?
C8 P1 C12 C14 71.83(15) . . . . ?
C8 P1 C12 C15 -170.74(13) . . . . ?
C12 P1 C1 C2 69.75(13) . . . . ?
C12 P1 C1 C24 177.68(11) . . . . ?
C16 P2 C7 C6 -162.29(13) . . . . ?
C16 P2 C20 C21 -37.10(17) . . . . ?
C16 P2 C20 C22 86.66(14) . . . . ?
C16 P2 C20 C23 -156.73(13) . . . . ?
C20 P2 C7 C6 84.83(14) . . . . ?
C20 P2 C16 C17 -52.22(15) . . . . ?
C20 P2 C16 C18 -170.07(13) . . . . ?
C20 P2 C16 C19 71.71(16) . . . . ?
C24 C1 C2 N1 -61.70(19) . . . . ?
C24 C1 C2 C3 113.7(2) . . . . ?
C24 C25 C26 C27 179.16(18) . . . . ?
C24 C25 C30 C29 -179.37(18) . . . . ?
C25 C26 C27 F1 179.72(18) . . . . ?
C25 C26 C27 C28 -0.3(3) . . . . ?
C26 C25 C30 C29 0.1(3) . . . . ?
C26 C27 C28 C29 0.9(3) . . . . ?
C27 C28 C29 C30 -1.1(3) . . . . ?
C28 C29 C30 C25 0.6(3) . . . . ?
C30 C25 C26 C27 -0.2(3) . . . . ?

loop_
_exptl_oxdiff_crystal_face_indexfrac_h
_exptl_oxdiff_crystal_face_indexfrac_k
_exptl_oxdiff_crystal_face_indexfrac_l
_exptl_oxdiff_crystal_face_x
_exptl_oxdiff_crystal_face_y
_exptl_oxdiff_crystal_face_z
-7.7515 2.1306 5.2556 -0.1997 0.9493 -0.2427
7.7190 -1.8375 -5.6206 0.1971 -0.9373 0.2875
-0.5326 -5.8583 -8.3126 0.9484 -0.0012 0.3172
0.2985 4.6958 9.1815 -0.8940 0.0010 -0.4481
0.3555 9.0711 -4.4179 -0.5044 0.1654 0.8475
-0.3477 -9.0868 4.3790 0.5075 -0.1664 -0.8454
3.2975 -7.0659 -7.2061 0.8565 -0.4962 0.1423
5.4952 2.8962 5.3566 -0.7135 -0.6410 -0.2829
-5.3831 -2.6572 -5.6323 0.7055 0.6339 0.3169
